data_7704018
loop_
_publ_author_name
'Chandra, Anirban'
'Mebs, Stefan'
'Kundu, Subrata'
'Kuhlmann, Uwe'
'Hildebrandt, Peter'
'Dau, Holger'
'Ray, Kallol'

_publ_section_title
;
 Catalytic dioxygen reduction mediated by a tetranuclear cobalt complex
 supported on a stannoxane core.
;
_journal_issue 18
_journal_name_full 'Dalton transactions (Cambridge, England : 2003)'
_journal_page_first 6065
_journal_page_last 6073
_journal_paper_doi 10.1039/d0dt00475h
_journal_volume 49
_journal_year 2020
_chemical_formula_moiety 'C120 H156 N16 O10 Sn4'
_chemical_formula_sum 'C120 H156 N16 O10 Sn4'
_chemical_formula_weight 2457.37
_space_group_IT_number 2
_space_group_name_Hall '-P 1'
_space_group_name_H-M_alt 'P -1'
_symmetry_cell_setting triclinic
_symmetry_space_group_name_Hall '-P 1'
_symmetry_space_group_name_H-M 'P -1'
_atom_sites_solution_hydrogens geom
_atom_sites_solution_primary direct
_atom_sites_solution_secondary difmap
_audit_creation_method SHELXL-97
_audit_update_record
;
2020-01-07 deposited with the CCDC.	2020-04-07 downloaded from the CCDC.
;
_cell_angle_alpha 65.224(3)
_cell_angle_beta 70.191(3)
_cell_angle_gamma 79.065(4)
_cell_formula_units_Z 1
_cell_length_a 13.1004(6)
_cell_length_b 15.7386(7)
_cell_length_c 17.8971(8)
_cell_measurement_reflns_used 5000
_cell_measurement_temperature 100(2)
_cell_measurement_theta_max 25
_cell_measurement_theta_min 5
_cell_volume 3147.2(3)
_computing_cell_refinement 'X-AREA (Stoe & Cie, 2002)'
_computing_data_collection 'X-AREA (Stoe & Cie, 2002)'
_computing_data_reduction 'X-RED (Stoe & Cie, 2002)'
_computing_structure_refinement 'SHELXL97 (Sheldrick, 1997)'
_computing_structure_solution 'SHELXS97 (Sheldrick, 1997)'
_diffrn_ambient_temperature 100(2)
_diffrn_detector_area_resol_mean 6.67
_diffrn_measured_fraction_theta_full 0.991
_diffrn_measured_fraction_theta_max 0.991
_diffrn_measurement_device 'Stoe IPDS-2t diffractometer'
_diffrn_measurement_method '\w-rotation,\w-incr.=1\%,319 exposures'
_diffrn_radiation_collimation '0.5 mm diameter monocapillary'
_diffrn_radiation_monochromator 'planar graphite'
_diffrn_radiation_source 'long fine focus sealed X-ray tube'
_diffrn_radiation_type MoK\a
_diffrn_radiation_wavelength 0.71073
_diffrn_reflns_av_R_equivalents 0.0818
_diffrn_reflns_av_sigmaI/netI 0.0780
_diffrn_reflns_limit_h_max 16
_diffrn_reflns_limit_h_min -15
_diffrn_reflns_limit_k_max 20
_diffrn_reflns_limit_k_min -17
_diffrn_reflns_limit_l_max 22
_diffrn_reflns_limit_l_min -22
_diffrn_reflns_number 37485
_diffrn_reflns_theta_full 27.00
_diffrn_reflns_theta_max 27.00
_diffrn_reflns_theta_min 3.38
_diffrn_standards_decay_% 0
_diffrn_standards_interval_count 0
_diffrn_standards_interval_time 0
_diffrn_standards_number 0
_exptl_absorpt_coefficient_mu 0.844
_exptl_absorpt_correction_T_max 0.8494
_exptl_absorpt_correction_T_min 0.7289
_exptl_absorpt_correction_type numerical
_exptl_absorpt_process_details
;
The crystal faces were indexed by microscope on the diffractometer. After 
that a numerical absorption correction basing on a Gaussian algorithsm 
was applied, which is implemented in the X-RED program (Stoe, 2002).
;
_exptl_crystal_colour colorless
_exptl_crystal_density_diffrn 1.297
_exptl_crystal_density_method none
_exptl_crystal_description plate
_exptl_crystal_F_000 1268
_exptl_crystal_size_max 0.40
_exptl_crystal_size_mid 0.35
_exptl_crystal_size_min 0.20
_platon_squeeze_details ' ?'
_refine_diff_density_max 1.196
_refine_diff_density_min -0.852
_refine_diff_density_rms 0.091
_refine_ls_extinction_method none
_refine_ls_goodness_of_fit_ref 0.994
_refine_ls_hydrogen_treatment constr
_refine_ls_matrix_type full
_refine_ls_number_parameters 684
_refine_ls_number_reflns 13631
_refine_ls_number_restraints 9
_refine_ls_restrained_S_all 0.996
_refine_ls_R_factor_all 0.0825
_refine_ls_R_factor_gt 0.0482
_refine_ls_shift/su_max 0.001
_refine_ls_shift/su_mean 0.000
_refine_ls_structure_factor_coef Fsqd
_refine_ls_weighting_details 'calc w=1/[\s^2^(Fo^2^)+(0.0416P)^2^] where P=(Fo^2^+2Fc^2^)/3'
_refine_ls_weighting_scheme calc
_refine_ls_wR_factor_gt 0.0859
_refine_ls_wR_factor_ref 0.0929
_reflns_number_gt 9638
_reflns_number_total 13631
_reflns_threshold_expression I>2sigma(I)
_cod_data_source_file d0dt00475h2.cif
_cod_data_source_block tetramer
_cod_depositor_comments 'Adding full bibliography for 7704018.cif.'
_cod_original_cell_volume 3147.2(2)
_cod_database_code 7704018

loop_
_symmetry_equiv_pos_as_xyz
'x, y, z'
'-x, -y, -z'

loop_
_atom_site_label
_atom_site_type_symbol
_atom_site_fract_x
_atom_site_fract_y
_atom_site_fract_z
_atom_site_U_iso_or_equiv
_atom_site_adp_type
_atom_site_occupancy
_atom_site_symmetry_multiplicity
_atom_site_calc_flag
_atom_site_refinement_flags
_atom_site_disorder_assembly
_atom_site_disorder_group
C1 C 0.1346(3) -0.0913(3) 0.6252(2) 0.0211(8) Uani 1 1 d . . .
C2 C 0.1026(3) -0.1509(3) 0.7217(2) 0.0202(8) Uani 1 1 d . . .
C3 C 0.1625(3) -0.1573(3) 0.7750(2) 0.0222(8) Uani 1 1 d . . .
H3 H 0.2283 -0.1260 0.7510 0.027 Uiso 1 1 calc R . .
C4 C 0.1270(3) -0.2088(3) 0.8626(2) 0.0231(8) Uani 1 1 d . . .
H4 H 0.1677 -0.2112 0.8985 0.028 Uiso 1 1 calc R . .
C5 C 0.0331(3) -0.2567(3) 0.8983(2) 0.0191(8) Uani 1 1 d . . .
C6 C -0.0257(3) -0.2523(3) 0.8449(2) 0.0221(8) Uani 1 1 d . . .
H6 H -0.0898 -0.2858 0.8685 0.027 Uiso 1 1 calc R . .
C7 C 0.0088(3) -0.1990(3) 0.7577(2) 0.0250(9) Uani 1 1 d . . .
H7 H -0.0327 -0.1955 0.7220 0.030 Uiso 1 1 calc R . .
C8 C -0.0115(3) -0.3047(3) 0.9948(2) 0.0201(8) Uani 1 1 d . . .
H8 H -0.0725 -0.3439 1.0093 0.024 Uiso 1 1 calc R . .
C9 C 0.0227(4) -0.3736(3) 1.1276(3) 0.0347(11) Uani 1 1 d . . .
H9A H 0.0786 -0.3686 1.1513 0.042 Uiso 1 1 calc R . .
H9B H -0.0090 -0.4355 1.1625 0.042 Uiso 1 1 calc R . .
C10 C -0.0648(4) -0.2953(3) 1.1281(2) 0.0295(10) Uani 1 1 d . . .
H10A H -0.1381 -0.3204 1.1554 0.035 Uiso 1 1 calc R . .
H10B H -0.0553 -0.2593 1.1590 0.035 Uiso 1 1 calc R . .
C11 C -0.1456(3) -0.1813(3) 1.0164(3) 0.0272(9) Uani 1 1 d . . .
H11A H -0.2058 -0.2235 1.0394 0.033 Uiso 1 1 calc R . .
H11B H -0.1314 -0.1509 0.9532 0.033 Uiso 1 1 calc R . .
C12 C -0.1800(3) -0.1070(3) 1.0543(2) 0.0270(9) Uani 1 1 d . . .
C13 C -0.1065(4) -0.0692(3) 1.0708(3) 0.0348(10) Uani 1 1 d . . .
H13 H -0.0321 -0.0906 1.0602 0.042 Uiso 1 1 calc R . .
C14 C -0.1444(4) 0.0010(4) 1.1033(3) 0.0428(12) Uani 1 1 d . . .
H14 H -0.0963 0.0290 1.1148 0.051 Uiso 1 1 calc R . .
C15 C -0.2537(4) 0.0288(3) 1.1185(3) 0.0366(11) Uani 1 1 d . . .
H15 H -0.2821 0.0770 1.1400 0.044 Uiso 1 1 calc R . .
C16 C -0.3202(4) -0.0143(3) 1.1021(3) 0.0338(10) Uani 1 1 d . . .
H16 H -0.3952 0.0048 1.1136 0.041 Uiso 1 1 calc R . .
C17 C 0.1051(3) -0.4493(3) 1.0247(3) 0.0254(9) Uani 1 1 d . . .
H17A H 0.1180 -0.4378 0.9635 0.031 Uiso 1 1 calc R . .
H17B H 0.0464 -0.4936 1.0596 0.031 Uiso 1 1 calc R . .
C18 C 0.2071(3) -0.4927(3) 1.0500(2) 0.0241(8) Uani 1 1 d . . .
C19 C 0.2745(4) -0.4421(3) 1.0586(3) 0.0349(10) Uani 1 1 d . . .
H19 H 0.2574 -0.3775 1.0482 0.042 Uiso 1 1 calc R . .
C20 C 0.3664(4) -0.4853(3) 1.0824(4) 0.0461(13) Uani 1 1 d . . .
H20 H 0.4133 -0.4513 1.0889 0.055 Uiso 1 1 calc R . .
C21 C 0.3893(4) -0.5795(3) 1.0966(4) 0.0442(12) Uani 1 1 d . . .
H21 H 0.4514 -0.6120 1.1141 0.053 Uiso 1 1 calc R . .
C22 C 0.3195(3) -0.6246(3) 1.0846(3) 0.0322(10) Uani 1 1 d . . .
H22 H 0.3367 -0.6886 1.0923 0.039 Uiso 1 1 calc R . .
C23 C 0.2822(4) -0.1235(3) 0.4265(3) 0.0345(11) Uani 1 1 d . . .
H23A H 0.2629 -0.1040 0.3725 0.041 Uiso 1 1 calc R . .
H23B H 0.3583 -0.1495 0.4160 0.041 Uiso 1 1 calc R . .
C24 C 0.2114(5) -0.2020(4) 0.4940(3) 0.0615(17) Uani 1 1 d D A .
H24A H 0.1346 -0.1777 0.5050 0.074 Uiso 1 1 d R . .
H24B H 0.2309 -0.2241 0.5482 0.074 Uiso 1 1 d R . .
C25 C 0.2210(7) -0.2837(5) 0.4680(4) 0.085(2) Uani 1 1 d D . .
H25A H 0.1577 -0.3225 0.5048 0.102 Uiso 0.635(14) 1 d PR A 1
H25B H 0.2180 -0.2585 0.4080 0.102 Uiso 0.635(14) 1 d PR A 1
H25C H 0.1650 -0.2738 0.4390 0.102 Uiso 0.365(14) 1 d PR A 2
H25D H 0.2927 -0.2824 0.4250 0.102 Uiso 0.365(14) 1 d PR A 2
C26S C 0.212(2) -0.3797(10) 0.5367(13) 0.098(8) Uiso 0.365(14) 1 d PDU A 2
H26D H 0.2138 -0.4259 0.5128 0.146 Uiso 0.365(14) 1 d PR A 2
H26E H 0.1449 -0.3841 0.5838 0.146 Uiso 0.365(14) 1 d PR A 2
H26F H 0.2748 -0.3922 0.5586 0.146 Uiso 0.365(14) 1 d PR A 2
C26 C 0.3182(8) -0.3418(6) 0.4732(6) 0.057(3) Uani 0.635(14) 1 d PDU A 1
H26A H 0.3177 -0.3928 0.4555 0.086 Uiso 0.635(14) 1 d PR A 1
H26B H 0.3219 -0.3682 0.5325 0.086 Uiso 0.635(14) 1 d PR A 1
H26C H 0.3816 -0.3048 0.4351 0.086 Uiso 0.635(14) 1 d PR A 1
C27 C 0.1708(3) 0.1205(3) 0.4461(3) 0.0290(9) Uani 1 1 d . . .
H27A H 0.0963 0.1020 0.4603 0.035 Uiso 1 1 calc R . .
H27B H 0.1723 0.1379 0.4928 0.035 Uiso 1 1 calc R . .
C28 C 0.1895(4) 0.2078(3) 0.3644(3) 0.0331(10) Uani 1 1 d . . .
H28A H 0.1876 0.1927 0.3164 0.040 Uiso 1 1 calc R . .
H28B H 0.2623 0.2298 0.3499 0.040 Uiso 1 1 calc R . .
C29 C 0.1038(4) 0.2855(3) 0.3740(3) 0.0406(11) Uani 1 1 d . . .
H29A H 0.1075 0.3013 0.4210 0.049 Uiso 1 1 calc R . .
H29B H 0.0311 0.2620 0.3909 0.049 Uiso 1 1 calc R . .
C30 C 0.1161(5) 0.3743(4) 0.2927(3) 0.0547(15) Uani 1 1 d . . .
H30A H 0.1874 0.3987 0.2759 0.082 Uiso 1 1 calc R . .
H30B H 0.0589 0.4214 0.3037 0.082 Uiso 1 1 calc R . .
H30C H 0.1098 0.3598 0.2463 0.082 Uiso 1 1 calc R . .
C31 C 0.4458(3) 0.1060(3) 0.2593(2) 0.0195(8) Uani 1 1 d . . .
C32 C 0.4604(3) 0.1413(3) 0.1640(2) 0.0183(8) Uani 1 1 d . . .
C33 C 0.3966(3) 0.1103(3) 0.1335(2) 0.0189(8) Uani 1 1 d . . .
H33 H 0.3387 0.0709 0.1725 0.023 Uiso 1 1 calc R . .
C34 C 0.4181(3) 0.1374(3) 0.0452(2) 0.0195(8) Uani 1 1 d . . .
H34 H 0.3763 0.1146 0.0239 0.023 Uiso 1 1 calc R . .
C35 C 0.5000(3) 0.1973(3) -0.0120(2) 0.0200(8) Uani 1 1 d . . .
C36 C 0.5621(3) 0.2297(3) 0.0191(2) 0.0224(8) Uani 1 1 d . . .
H36 H 0.6180 0.2712 -0.0199 0.027 Uiso 1 1 calc R . .
C37 C 0.5427(3) 0.2018(3) 0.1063(2) 0.0214(8) Uani 1 1 d . . .
H37 H 0.5856 0.2238 0.1273 0.026 Uiso 1 1 calc R . .
C38 C 0.5216(3) 0.2287(3) -0.1079(2) 0.0214(8) Uani 1 1 d . . .
H38 H 0.4789 0.1920 -0.1199 0.026 Uiso 1 1 calc R . .
C39 C 0.6403(4) 0.2785(3) -0.2434(3) 0.0362(11) Uani 1 1 d . . .
H39A H 0.6168 0.2432 -0.2688 0.043 Uiso 1 1 calc R . .
H39B H 0.7143 0.2997 -0.2787 0.043 Uiso 1 1 calc R . .
C40 C 0.5608(4) 0.3613(3) -0.2377(3) 0.0362(11) Uani 1 1 d . . .
H40A H 0.6001 0.4170 -0.2533 0.043 Uiso 1 1 calc R . .
H40B H 0.5154 0.3772 -0.2766 0.043 Uiso 1 1 calc R . .
C41 C 0.3764(3) 0.3435(3) -0.1359(3) 0.0303(9) Uani 1 1 d . . .
H41A H 0.3377 0.3160 -0.0737 0.036 Uiso 1 1 calc R . .
H41B H 0.3574 0.3088 -0.1641 0.036 Uiso 1 1 calc R . .
C42 C 0.3366(4) 0.4445(3) -0.1719(3) 0.0305(10) Uani 1 1 d . . .
C43 C 0.3648(4) 0.5124(3) -0.1560(3) 0.0407(11) Uani 1 1 d . . .
H43 H 0.4159 0.4984 -0.1248 0.049 Uiso 1 1 calc R . .
C44 C 0.3184(5) 0.6025(4) -0.1857(3) 0.0484(13) Uani 1 1 d . . .
H44 H 0.3370 0.6514 -0.1755 0.058 Uiso 1 1 calc R . .
C45 C 0.2446(4) 0.6192(4) -0.2304(3) 0.0466(13) Uani 1 1 d . . .
H45 H 0.2098 0.6797 -0.2507 0.056 Uiso 1 1 calc R . .
C46 C 0.2228(5) 0.5494(4) -0.2447(4) 0.0609(17) Uani 1 1 d . . .
H46 H 0.1732 0.5624 -0.2770 0.073 Uiso 1 1 calc R . .
C47 C 0.6734(4) 0.1236(3) -0.1409(3) 0.0333(10) Uani 1 1 d . . .
H47A H 0.6276 0.0978 -0.1597 0.040 Uiso 1 1 calc R . .
H47B H 0.6638 0.0863 -0.0789 0.040 Uiso 1 1 calc R . .
C48 C 0.7903(4) 0.1142(3) -0.1901(3) 0.0333(10) Uani 1 1 d . . .
C49 C 0.8725(4) 0.1585(4) -0.1919(4) 0.0539(15) Uani 1 1 d . . .
H49 H 0.8575 0.1958 -0.1588 0.065 Uiso 1 1 calc R . .
C50 C 0.9776(5) 0.1485(5) -0.2425(4) 0.0650(18) Uani 1 1 d . . .
H50 H 1.0349 0.1801 -0.2457 0.078 Uiso 1 1 calc R . .
C51 C 0.9970(4) 0.0921(4) -0.2876(4) 0.0508(14) Uani 1 1 d . . .
H51 H 1.0682 0.0830 -0.3219 0.061 Uiso 1 1 calc R . .
C52 C 0.9127(4) 0.0499(4) -0.2823(4) 0.0518(15) Uani 1 1 d . . .
H52 H 0.9271 0.0108 -0.3137 0.062 Uiso 1 1 calc R . .
C53 C 0.6638(3) -0.0483(3) 0.3583(3) 0.0303(10) Uani 1 1 d . . .
H53A H 0.7158 -0.0170 0.3013 0.036 Uiso 1 1 calc R . .
H53B H 0.7071 -0.0851 0.3986 0.036 Uiso 1 1 calc R . .
C54 C 0.6049(4) -0.1159(3) 0.3505(3) 0.0330(10) Uani 1 1 d . . .
H54A H 0.5667 -0.0811 0.3062 0.040 Uiso 1 1 calc R . .
H54B H 0.5495 -0.1453 0.4059 0.040 Uiso 1 1 calc R . .
C55 C 0.6812(4) -0.1923(3) 0.3263(3) 0.0376(11) Uani 1 1 d . . .
H55A H 0.7376 -0.1626 0.2716 0.045 Uiso 1 1 calc R . .
H55B H 0.7182 -0.2278 0.3713 0.045 Uiso 1 1 calc R . .
C56 C 0.6238(5) -0.2603(4) 0.3161(4) 0.0577(16) Uani 1 1 d . . .
H56A H 0.5703 -0.2924 0.3708 0.087 Uiso 1 1 calc R . .
H56B H 0.6772 -0.3066 0.2992 0.087 Uiso 1 1 calc R . .
H56C H 0.5868 -0.2258 0.2717 0.087 Uiso 1 1 calc R . .
C57 C 0.5634(3) 0.1967(3) 0.3935(3) 0.0264(9) Uani 1 1 d . . .
H57A H 0.5848 0.1940 0.4425 0.032 Uiso 1 1 calc R . .
H57B H 0.6180 0.2322 0.3400 0.032 Uiso 1 1 calc R . .
C58 C 0.4540(4) 0.2503(3) 0.3948(3) 0.0330(10) Uani 1 1 d . . .
H58A H 0.3969 0.2104 0.4426 0.040 Uiso 1 1 calc R . .
H58B H 0.4385 0.2638 0.3404 0.040 Uiso 1 1 calc R . .
C59 C 0.4487(4) 0.3425(3) 0.4057(3) 0.0416(12) Uani 1 1 d . . .
H59A H 0.4651 0.3291 0.4597 0.050 Uiso 1 1 calc R . .
H59B H 0.5051 0.3828 0.3575 0.050 Uiso 1 1 calc R . .
C60 C 0.3383(5) 0.3951(4) 0.4080(5) 0.0699(19) Uani 1 1 d . . .
H60A H 0.3242 0.4130 0.3528 0.105 Uiso 1 1 calc R . .
H60B H 0.3379 0.4515 0.4185 0.105 Uiso 1 1 calc R . .
H60C H 0.2818 0.3546 0.4543 0.105 Uiso 1 1 calc R . .
N1 N -0.0488(3) -0.2365(2) 1.0359(2) 0.0238(7) Uani 1 1 d . . .
N2 N 0.0704(3) -0.3615(2) 1.03684(19) 0.0225(7) Uani 1 1 d . . .
N3 N -0.2859(3) -0.0819(3) 1.0706(2) 0.0295(8) Uani 1 1 d . . .
N4 N 0.2289(3) -0.5838(2) 1.0625(2) 0.0276(8) Uani 1 1 d . . .
N5 N 0.4936(3) 0.3298(2) -0.1472(2) 0.0255(7) Uani 1 1 d . . .
N6 N 0.6375(3) 0.2210(2) -0.1538(2) 0.0254(7) Uani 1 1 d . . .
N7 N 0.2666(4) 0.4611(3) -0.2166(3) 0.0541(12) Uani 1 1 d . . .
N8 N 0.8100(3) 0.0595(3) -0.2354(3) 0.0431(10) Uani 1 1 d . . .
O1 O 0.2348(2) -0.06802(19) 0.59123(15) 0.0217(6) Uani 1 1 d . . .
O2 O 0.3611(2) 0.0626(2) 0.30850(16) 0.0304(7) Uani 1 1 d . . .
O3 O 0.4179(2) 0.00907(19) 0.47038(15) 0.0211(6) Uani 1 1 d . . .
O4 O 0.0693(2) -0.0720(2) 0.58600(17) 0.0317(7) Uani 1 1 d . . .
O5 O 0.5172(2) 0.1226(2) 0.28085(16) 0.0309(7) Uani 1 1 d . . .
Sn1 Sn 0.27773(2) -0.00040(2) 0.449841(16) 0.02204(8) Uani 1 1 d . . .
Sn2 Sn 0.56856(2) 0.05817(2) 0.400583(16) 0.01813(8) Uani 1 1 d . . .

loop_
_atom_site_aniso_label
_atom_site_aniso_U_11
_atom_site_aniso_U_22
_atom_site_aniso_U_33
_atom_site_aniso_U_23
_atom_site_aniso_U_13
_atom_site_aniso_U_12
C1 0.026(2) 0.020(2) 0.0110(17) 0.0003(15) -0.0052(15) -0.0016(16)
C2 0.0190(19) 0.020(2) 0.0199(18) -0.0100(16) -0.0031(15) 0.0036(15)
C3 0.0162(19) 0.029(2) 0.0209(18) -0.0102(17) -0.0038(15) -0.0013(16)
C4 0.021(2) 0.026(2) 0.0214(19) -0.0083(17) -0.0065(15) 0.0000(16)
C5 0.0190(19) 0.0160(19) 0.0185(17) -0.0053(15) -0.0031(14) -0.0004(15)
C6 0.0153(18) 0.026(2) 0.0227(19) -0.0100(17) -0.0011(15) -0.0021(16)
C7 0.021(2) 0.033(2) 0.0208(19) -0.0092(17) -0.0064(15) -0.0027(17)
C8 0.0185(19) 0.018(2) 0.0197(18) -0.0069(15) -0.0018(14) 0.0009(15)
C9 0.031(2) 0.039(3) 0.025(2) -0.006(2) -0.0086(18) 0.006(2)
C10 0.032(2) 0.032(2) 0.0173(19) -0.0098(18) -0.0004(16) 0.0023(19)
C11 0.022(2) 0.030(2) 0.028(2) -0.0132(18) -0.0067(16) 0.0051(17)
C12 0.025(2) 0.028(2) 0.0213(19) -0.0111(17) -0.0017(16) 0.0065(18)
C13 0.024(2) 0.039(3) 0.044(3) -0.022(2) -0.0069(19) 0.001(2)
C14 0.036(3) 0.043(3) 0.056(3) -0.025(3) -0.016(2) 0.001(2)
C15 0.037(3) 0.034(3) 0.038(2) -0.019(2) -0.009(2) 0.007(2)
C16 0.026(2) 0.042(3) 0.037(2) -0.021(2) -0.0144(19) 0.013(2)
C17 0.028(2) 0.017(2) 0.026(2) -0.0047(17) -0.0065(16) -0.0015(17)
C18 0.019(2) 0.022(2) 0.026(2) -0.0068(17) -0.0035(16) 0.0006(16)
C19 0.025(2) 0.020(2) 0.055(3) -0.011(2) -0.011(2) -0.0013(18)
C20 0.027(3) 0.033(3) 0.083(4) -0.023(3) -0.023(3) 0.002(2)
C21 0.028(2) 0.031(3) 0.075(4) -0.021(3) -0.022(2) 0.008(2)
C22 0.024(2) 0.020(2) 0.048(3) -0.014(2) -0.0082(19) 0.0040(18)
C23 0.031(2) 0.053(3) 0.027(2) -0.020(2) -0.0088(18) -0.007(2)
C24 0.084(5) 0.063(4) 0.039(3) -0.025(3) 0.005(3) -0.035(3)
C25 0.128(7) 0.071(5) 0.058(4) -0.034(4) 0.001(4) -0.044(5)
C26 0.071(7) 0.054(6) 0.041(5) -0.016(4) -0.007(4) -0.012(5)
C27 0.019(2) 0.033(2) 0.024(2) -0.0031(18) -0.0032(16) -0.0008(17)
C28 0.026(2) 0.044(3) 0.026(2) -0.009(2) -0.0063(17) -0.006(2)
C29 0.041(3) 0.039(3) 0.035(2) -0.007(2) -0.014(2) 0.002(2)
C30 0.060(4) 0.042(3) 0.047(3) -0.006(3) -0.015(3) 0.002(3)
C31 0.0127(18) 0.025(2) 0.0225(19) -0.0083(17) -0.0134(15) 0.0076(16)
C32 0.0220(19) 0.0173(19) 0.0135(16) -0.0062(15) -0.0052(14) 0.0044(15)
C33 0.0163(18) 0.019(2) 0.0186(17) -0.0065(15) -0.0043(14) 0.0021(15)
C34 0.0194(19) 0.022(2) 0.0181(17) -0.0090(16) -0.0057(14) -0.0006(15)
C35 0.025(2) 0.017(2) 0.0156(17) -0.0073(15) -0.0052(15) 0.0045(16)
C36 0.024(2) 0.018(2) 0.0215(19) -0.0053(16) -0.0049(15) -0.0008(16)
C37 0.0198(19) 0.020(2) 0.0263(19) -0.0114(17) -0.0099(15) 0.0062(16)
C38 0.025(2) 0.020(2) 0.0161(17) -0.0055(15) -0.0044(15) 0.0003(16)
C39 0.033(2) 0.043(3) 0.020(2) -0.0057(19) 0.0004(17) -0.004(2)
C40 0.039(3) 0.033(3) 0.022(2) -0.0039(19) -0.0009(18) -0.001(2)
C41 0.028(2) 0.030(2) 0.027(2) -0.0093(19) -0.0058(17) 0.0012(19)
C42 0.028(2) 0.027(2) 0.026(2) -0.0038(18) -0.0038(17) 0.0010(18)
C43 0.056(3) 0.030(3) 0.037(3) -0.011(2) -0.019(2) 0.002(2)
C44 0.064(4) 0.038(3) 0.041(3) -0.015(2) -0.016(3) 0.005(3)
C45 0.034(3) 0.037(3) 0.050(3) -0.009(2) -0.005(2) 0.010(2)
C46 0.045(3) 0.032(3) 0.097(5) -0.003(3) -0.038(3) -0.003(2)
C47 0.035(2) 0.029(2) 0.031(2) -0.014(2) -0.0045(19) 0.003(2)
C48 0.033(2) 0.030(3) 0.037(2) -0.014(2) -0.0119(19) 0.0040(19)
C49 0.041(3) 0.075(4) 0.068(4) -0.051(3) -0.016(3) 0.003(3)
C50 0.033(3) 0.107(6) 0.080(4) -0.062(4) -0.013(3) -0.005(3)
C51 0.030(3) 0.067(4) 0.065(4) -0.041(3) -0.012(2) 0.008(3)
C52 0.036(3) 0.064(4) 0.069(4) -0.048(3) -0.009(3) 0.010(3)
C53 0.024(2) 0.041(3) 0.026(2) -0.018(2) 0.0003(17) -0.0033(19)
C54 0.028(2) 0.043(3) 0.029(2) -0.020(2) -0.0020(18) -0.003(2)
C55 0.041(3) 0.038(3) 0.033(2) -0.018(2) -0.006(2) 0.001(2)
C56 0.058(4) 0.059(4) 0.070(4) -0.045(3) -0.010(3) -0.003(3)
C57 0.023(2) 0.029(2) 0.027(2) -0.0119(18) -0.0077(17) 0.0010(17)
C58 0.032(2) 0.026(2) 0.035(2) -0.0065(19) -0.0106(19) -0.0014(19)
C59 0.037(3) 0.033(3) 0.051(3) -0.019(2) -0.010(2) 0.005(2)
C60 0.050(4) 0.042(4) 0.099(5) -0.025(4) -0.007(3) 0.010(3)
N1 0.0220(17) 0.0268(19) 0.0201(16) -0.0111(14) -0.0032(13) 0.0042(14)
N2 0.0217(17) 0.0223(18) 0.0172(15) -0.0046(13) -0.0047(13) 0.0036(14)
N3 0.0279(19) 0.037(2) 0.0297(18) -0.0195(17) -0.0136(15) 0.0107(16)
N4 0.0268(19) 0.0212(19) 0.0317(18) -0.0096(15) -0.0060(15) -0.0004(15)
N5 0.0296(19) 0.0224(18) 0.0164(15) -0.0024(14) -0.0031(13) -0.0022(14)
N6 0.0285(19) 0.0239(19) 0.0194(16) -0.0073(14) -0.0054(14) 0.0029(15)
N7 0.051(3) 0.034(3) 0.077(3) -0.004(2) -0.041(3) -0.001(2)
N8 0.039(2) 0.042(3) 0.051(3) -0.027(2) -0.0093(19) 0.0068(19)
O1 0.0124(13) 0.0340(16) 0.0158(12) -0.0077(12) -0.0011(10) -0.0048(11)
O2 0.0214(15) 0.051(2) 0.0146(13) -0.0069(13) -0.0047(11) -0.0065(13)
O3 0.0185(14) 0.0305(16) 0.0118(12) -0.0050(11) -0.0043(10) -0.0031(11)
O4 0.0215(15) 0.0489(19) 0.0218(14) -0.0068(13) -0.0102(12) -0.0046(14)
O5 0.0367(18) 0.0416(19) 0.0147(13) -0.0035(13) -0.0119(12) -0.0120(14)
Sn1 0.01489(15) 0.03359(19) 0.01471(14) -0.00621(12) -0.00385(11) -0.00301(12)
Sn2 0.01590(15) 0.02461(17) 0.01231(13) -0.00617(12) -0.00244(10) -0.00293(12)

loop_
_atom_type_symbol
_atom_type_description
_atom_type_scat_dispersion_real
_atom_type_scat_dispersion_imag
_atom_type_scat_source
C C 0.0033 0.0016 'International Tables Vol C Tables 4.2.6.8 and 6.1.1.4'
H H 0.0000 0.0000 'International Tables Vol C Tables 4.2.6.8 and 6.1.1.4'
N N 0.0061 0.0033 'International Tables Vol C Tables 4.2.6.8 and 6.1.1.4'
O O 0.0106 0.0060 'International Tables Vol C Tables 4.2.6.8 and 6.1.1.4'
Sn Sn -0.6537 1.4246 'International Tables Vol C Tables 4.2.6.8 and 6.1.1.4'

loop_
_geom_angle_atom_site_label_1
_geom_angle_atom_site_label_2
_geom_angle_atom_site_label_3
_geom_angle
_geom_angle_site_symmetry_1
_geom_angle_site_symmetry_3
_geom_angle_publ_flag
O4 C1 O1 124.8(3) . . ?
O4 C1 C2 119.9(4) . . ?
O1 C1 C2 115.3(3) . . ?
C7 C2 C3 118.7(4) . . ?
C7 C2 C1 118.4(3) . . ?
C3 C2 C1 122.9(4) . . ?
C4 C3 C2 120.5(4) . . ?
C4 C3 H3 119.8 . . ?
C2 C3 H3 119.8 . . ?
C5 C4 C3 120.7(4) . . ?
C5 C4 H4 119.7 . . ?
C3 C4 H4 119.7 . . ?
C4 C5 C6 119.0(3) . . ?
C4 C5 C8 120.5(3) . . ?
C6 C5 C8 120.2(3) . . ?
C7 C6 C5 120.1(4) . . ?
C7 C6 H6 120.0 . . ?
C5 C6 H6 120.0 . . ?
C2 C7 C6 121.0(4) . . ?
C2 C7 H7 119.5 . . ?
C6 C7 H7 119.5 . . ?
N2 C8 N1 101.4(3) . . ?
N2 C8 C5 113.6(3) . . ?
N1 C8 C5 111.4(3) . . ?
N2 C8 H8 110.0 . . ?
N1 C8 H8 110.0 . . ?
C5 C8 H8 110.0 . . ?
N2 C9 C10 105.5(3) . . ?
N2 C9 H9A 110.6 . . ?
C10 C9 H9A 110.6 . . ?
N2 C9 H9B 110.6 . . ?
C10 C9 H9B 110.6 . . ?
H9A C9 H9B 108.8 . . ?
N1 C10 C9 103.7(3) . . ?
N1 C10 H10A 111.0 . . ?
C9 C10 H10A 111.0 . . ?
N1 C10 H10B 111.0 . . ?
C9 C10 H10B 111.0 . . ?
H10A C10 H10B 109.0 . . ?
N1 C11 C12 112.2(3) . . ?
N1 C11 H11A 109.2 . . ?
C12 C11 H11A 109.2 . . ?
N1 C11 H11B 109.2 . . ?
C12 C11 H11B 109.2 . . ?
H11A C11 H11B 107.9 . . ?
N3 C12 C13 123.5(4) . . ?
N3 C12 C11 114.4(4) . . ?
C13 C12 C11 122.1(4) . . ?
C12 C13 C14 118.4(4) . . ?
C12 C13 H13 120.8 . . ?
C14 C13 H13 120.8 . . ?
C15 C14 C13 118.4(5) . . ?
C15 C14 H14 120.8 . . ?
C13 C14 H14 120.8 . . ?
C16 C15 C14 118.8(4) . . ?
C16 C15 H15 120.6 . . ?
C14 C15 H15 120.6 . . ?
N3 C16 C15 124.1(4) . . ?
N3 C16 H16 118.0 . . ?
C15 C16 H16 118.0 . . ?
N2 C17 C18 111.8(3) . . ?
N2 C17 H17A 109.2 . . ?
C18 C17 H17A 109.2 . . ?
N2 C17 H17B 109.2 . . ?
C18 C17 H17B 109.2 . . ?
H17A C17 H17B 107.9 . . ?
N4 C18 C19 122.2(4) . . ?
N4 C18 C17 115.5(4) . . ?
C19 C18 C17 122.3(4) . . ?
C20 C19 C18 119.9(4) . . ?
C20 C19 H19 120.0 . . ?
C18 C19 H19 120.0 . . ?
C19 C20 C21 118.6(5) . . ?
C19 C20 H20 120.7 . . ?
C21 C20 H20 120.7 . . ?
C22 C21 C20 118.1(4) . . ?
C22 C21 H21 120.9 . . ?
C20 C21 H21 120.9 . . ?
N4 C22 C21 124.0(4) . . ?
N4 C22 H22 118.0 . . ?
C21 C22 H22 118.0 . . ?
C24 C23 Sn1 118.9(3) . . ?
C24 C23 H23A 107.6 . . ?
Sn1 C23 H23A 107.6 . . ?
C24 C23 H23B 107.6 . . ?
Sn1 C23 H23B 107.6 . . ?
H23A C23 H23B 107.0 . . ?
C23 C24 C25 113.2(5) . . ?
C23 C24 H24A 109.0 . . ?
C25 C24 H24A 108.3 . . ?
C23 C24 H24B 109.0 . . ?
C25 C24 H24B 109.4 . . ?
H24A C24 H24B 107.8 . . ?
C26 C25 C26S 62.0(10) . . ?
C26 C25 C24 114.5(7) . . ?
C26S C25 C24 117.8(10) . . ?
C26 C25 H25A 108.9 . . ?
C24 C25 H25A 109.0 . . ?
C26 C25 H25B 108.5 . . ?
C24 C25 H25B 108.2 . . ?
H25A C25 H25B 107.6 . . ?
C26S C25 H25C 108.0 . . ?
C24 C25 H25C 108.5 . . ?
C26S C25 H25D 107.2 . . ?
C24 C25 H25D 107.6 . . ?
H25C C25 H25D 107.2 . . ?
C25 C26S H26D 110.1 . . ?
C25 C26S H26E 111.2 . . ?
H26D C26S H26E 109.5 . . ?
C25 C26S H26F 107.1 . . ?
H26D C26S H26F 109.5 . . ?
H26E C26S H26F 109.5 . . ?
H26D C26S H26B 109.8 . . ?
C25 C26 H26A 109.1 . . ?
C25 C26 H26B 109.5 . . ?
H26A C26 H26B 109.5 . . ?
C25 C26 H26C 109.8 . . ?
H26A C26 H26C 109.5 . . ?
H26B C26 H26C 109.5 . . ?
C28 C27 Sn1 119.3(3) . . ?
C28 C27 H27A 107.5 . . ?
Sn1 C27 H27A 107.5 . . ?
C28 C27 H27B 107.5 . . ?
Sn1 C27 H27B 107.5 . . ?
H27A C27 H27B 107.0 . . ?
C27 C28 C29 111.4(4) . . ?
C27 C28 H28A 109.4 . . ?
C29 C28 H28A 109.4 . . ?
C27 C28 H28B 109.4 . . ?
C29 C28 H28B 109.4 . . ?
H28A C28 H28B 108.0 . . ?
C28 C29 C30 113.8(4) . . ?
C28 C29 H29A 108.8 . . ?
C30 C29 H29A 108.8 . . ?
C28 C29 H29B 108.8 . . ?
C30 C29 H29B 108.8 . . ?
H29A C29 H29B 107.7 . . ?
C29 C30 H30A 109.5 . . ?
C29 C30 H30B 109.5 . . ?
H30A C30 H30B 109.5 . . ?
C29 C30 H30C 109.5 . . ?
H30A C30 H30C 109.5 . . ?
H30B C30 H30C 109.5 . . ?
O5 C31 O2 126.9(3) . . ?
O5 C31 C32 116.9(4) . . ?
O2 C31 C32 116.2(3) . . ?
C33 C32 C37 120.0(3) . . ?
C33 C32 C31 120.6(3) . . ?
C37 C32 C31 119.3(3) . . ?
C32 C33 C34 119.3(4) . . ?
C32 C33 H33 120.3 . . ?
C34 C33 H33 120.3 . . ?
C35 C34 C33 120.5(3) . . ?
C35 C34 H34 119.7 . . ?
C33 C34 H34 119.7 . . ?
C34 C35 C36 119.7(3) . . ?
C34 C35 C38 120.6(3) . . ?
C36 C35 C38 119.7(4) . . ?
C37 C36 C35 120.1(4) . . ?
C37 C36 H36 120.0 . . ?
C35 C36 H36 120.0 . . ?
C36 C37 C32 120.3(4) . . ?
C36 C37 H37 119.9 . . ?
C32 C37 H37 119.9 . . ?
N6 C38 N5 102.7(3) . . ?
N6 C38 C35 113.1(3) . . ?
N5 C38 C35 110.9(3) . . ?
N6 C38 H38 110.0 . . ?
N5 C38 H38 110.0 . . ?
C35 C38 H38 110.0 . . ?
N6 C39 C40 103.9(3) . . ?
N6 C39 H39A 111.0 . . ?
C40 C39 H39A 111.0 . . ?
N6 C39 H39B 111.0 . . ?
C40 C39 H39B 111.0 . . ?
H39A C39 H39B 109.0 . . ?
N5 C40 C39 105.0(3) . . ?
N5 C40 H40A 110.7 . . ?
C39 C40 H40A 110.7 . . ?
N5 C40 H40B 110.7 . . ?
C39 C40 H40B 110.7 . . ?
H40A C40 H40B 108.8 . . ?
N5 C41 C42 114.2(4) . . ?
N5 C41 H41A 108.7 . . ?
C42 C41 H41A 108.7 . . ?
N5 C41 H41B 108.7 . . ?
C42 C41 H41B 108.7 . . ?
H41A C41 H41B 107.6 . . ?
N7 C42 C43 122.5(4) . . ?
N7 C42 C41 114.9(4) . . ?
C43 C42 C41 122.5(4) . . ?
C42 C43 C44 119.4(5) . . ?
C42 C43 H43 120.3 . . ?
C44 C43 H43 120.3 . . ?
C45 C44 C43 118.1(5) . . ?
C45 C44 H44 121.0 . . ?
C43 C44 H44 121.0 . . ?
C46 C45 C44 118.9(5) . . ?
C46 C45 H45 120.6 . . ?
C44 C45 H45 120.6 . . ?
C45 C46 N7 124.3(5) . . ?
C45 C46 H46 117.8 . . ?
N7 C46 H46 117.8 . . ?
N6 C47 C48 111.9(4) . . ?
N6 C47 H47A 109.2 . . ?
C48 C47 H47A 109.2 . . ?
N6 C47 H47B 109.2 . . ?
C48 C47 H47B 109.2 . . ?
H47A C47 H47B 107.9 . . ?
N8 C48 C49 121.2(4) . . ?
N8 C48 C47 114.8(4) . . ?
C49 C48 C47 124.0(4) . . ?
C48 C49 C50 119.7(5) . . ?
C48 C49 H49 120.2 . . ?
C50 C49 H49 120.2 . . ?
C51 C50 C49 118.7(5) . . ?
C51 C50 H50 120.6 . . ?
C49 C50 H50 120.6 . . ?
C52 C51 C50 118.6(5) . . ?
C52 C51 H51 120.7 . . ?
C50 C51 H51 120.7 . . ?
N8 C52 C51 124.2(5) . . ?
N8 C52 H52 117.9 . . ?
C51 C52 H52 117.9 . . ?
C54 C53 Sn2 117.7(3) . . ?
C54 C53 H53A 107.9 . . ?
Sn2 C53 H53A 107.9 . . ?
C54 C53 H53B 107.9 . . ?
Sn2 C53 H53B 107.9 . . ?
H53A C53 H53B 107.2 . . ?
C53 C54 C55 112.4(4) . . ?
C53 C54 H54A 109.1 . . ?
C55 C54 H54A 109.1 . . ?
C53 C54 H54B 109.1 . . ?
C55 C54 H54B 109.1 . . ?
H54A C54 H54B 107.9 . . ?
C56 C55 C54 113.3(4) . . ?
C56 C55 H55A 108.9 . . ?
C54 C55 H55A 108.9 . . ?
C56 C55 H55B 108.9 . . ?
C54 C55 H55B 108.9 . . ?
H55A C55 H55B 107.7 . . ?
C55 C56 H56A 109.5 . . ?
C55 C56 H56B 109.5 . . ?
H56A C56 H56B 109.5 . . ?
C55 C56 H56C 109.5 . . ?
H56A C56 H56C 109.5 . . ?
H56B C56 H56C 109.5 . . ?
C58 C57 Sn2 115.1(3) . . ?
C58 C57 H57A 108.5 . . ?
Sn2 C57 H57A 108.5 . . ?
C58 C57 H57B 108.5 . . ?
Sn2 C57 H57B 108.5 . . ?
H57A C57 H57B 107.5 . . ?
C57 C58 C59 113.1(4) . . ?
C57 C58 H58A 109.0 . . ?
C59 C58 H58A 109.0 . . ?
C57 C58 H58B 109.0 . . ?
C59 C58 H58B 109.0 . . ?
H58A C58 H58B 107.8 . . ?
C60 C59 C58 112.7(5) . . ?
C60 C59 H59A 109.0 . . ?
C58 C59 H59A 109.0 . . ?
C60 C59 H59B 109.0 . . ?
C58 C59 H59B 109.0 . . ?
H59A C59 H59B 107.8 . . ?
C59 C60 H60A 109.5 . . ?
C59 C60 H60B 109.5 . . ?
H60A C60 H60B 109.5 . . ?
C59 C60 H60C 109.5 . . ?
H60A C60 H60C 109.5 . . ?
H60B C60 H60C 109.5 . . ?
C11 N1 C8 112.3(3) . . ?
C11 N1 C10 114.1(3) . . ?
C8 N1 C10 103.2(3) . . ?
C17 N2 C8 114.6(3) . . ?
C17 N2 C9 113.6(3) . . ?
C8 N2 C9 104.9(3) . . ?
C12 N3 C16 116.8(4) . . ?
C22 N4 C18 117.2(4) . . ?
C41 N5 C40 114.2(3) . . ?
C41 N5 C38 108.8(3) . . ?
C40 N5 C38 106.0(3) . . ?
C47 N6 C39 112.1(3) . . ?
C47 N6 C38 110.8(3) . . ?
C39 N6 C38 102.3(3) . . ?
C42 N7 C46 116.9(5) . . ?
C52 N8 C48 117.7(5) . . ?
C1 O1 Sn1 112.0(2) . . ?
C31 O2 Sn1 137.9(2) . . ?
Sn1 O3 Sn2 138.73(12) . . ?
Sn1 O3 Sn2 118.55(12) . 2_656 ?
Sn2 O3 Sn2 102.51(11) . 2_656 ?
C31 O5 Sn2 133.3(3) . . ?
O3 Sn1 C27 111.95(15) . . ?
O3 Sn1 C23 111.43(14) . . ?
C27 Sn1 C23 136.34(18) . . ?
O3 Sn1 O1 79.04(10) . . ?
C27 Sn1 O1 95.74(13) . . ?
C23 Sn1 O1 96.99(14) . . ?
O3 Sn1 O2 88.04(10) . . ?
C27 Sn1 O2 92.55(13) . . ?
C23 Sn1 O2 84.15(14) . . ?
O1 Sn1 O2 166.55(9) . . ?
O3 Sn2 C57 107.21(13) . . ?
O3 Sn2 C53 106.92(14) . . ?
C57 Sn2 C53 145.72(16) . . ?
O3 Sn2 O3 77.49(11) . 2_656 ?
C57 Sn2 O3 95.24(13) . 2_656 ?
C53 Sn2 O3 95.18(14) . 2_656 ?
O3 Sn2 O5 90.52(10) . . ?
C57 Sn2 O5 86.33(14) . . ?
C53 Sn2 O5 90.17(14) . . ?
O3 Sn2 O5 167.85(10) 2_656 . ?
O3 Sn2 Sn2 40.03(7) . 2_656 ?
C57 Sn2 Sn2 104.15(11) . 2_656 ?
C53 Sn2 Sn2 103.93(12) . 2_656 ?
O3 Sn2 Sn2 37.46(7) 2_656 2_656 ?
O5 Sn2 Sn2 130.52(8) . 2_656 ?

loop_
_geom_bond_atom_site_label_1
_geom_bond_atom_site_label_2
_geom_bond_distance
_geom_bond_site_symmetry_2
_geom_bond_publ_flag
C1 O4 1.203(5) . ?
C1 O1 1.297(5) . ?
C1 C2 1.529(5) . ?
C2 C7 1.381(6) . ?
C2 C3 1.389(5) . ?
C3 C4 1.384(5) . ?
C3 H3 0.9500 . ?
C4 C5 1.380(5) . ?
C4 H4 0.9500 . ?
C5 C6 1.391(5) . ?
C5 C8 1.511(5) . ?
C6 C7 1.383(5) . ?
C6 H6 0.9500 . ?
C7 H7 0.9500 . ?
C8 N2 1.462(5) . ?
C8 N1 1.467(5) . ?
C8 H8 1.0000 . ?
C9 N2 1.472(5) . ?
C9 C10 1.516(6) . ?
C9 H9A 0.9900 . ?
C9 H9B 0.9900 . ?
C10 N1 1.477(5) . ?
C10 H10A 0.9900 . ?
C10 H10B 0.9900 . ?
C11 N1 1.453(5) . ?
C11 C12 1.513(5) . ?
C11 H11A 0.9900 . ?
C11 H11B 0.9900 . ?
C12 N3 1.335(5) . ?
C12 C13 1.388(6) . ?
C13 C14 1.392(6) . ?
C13 H13 0.9500 . ?
C14 C15 1.384(6) . ?
C14 H14 0.9500 . ?
C15 C16 1.368(7) . ?
C15 H15 0.9500 . ?
C16 N3 1.342(5) . ?
C16 H16 0.9500 . ?
C17 N2 1.452(5) . ?
C17 C18 1.504(5) . ?
C17 H17A 0.9900 . ?
C17 H17B 0.9900 . ?
C18 N4 1.345(5) . ?
C18 C19 1.379(6) . ?
C19 C20 1.374(6) . ?
C19 H19 0.9500 . ?
C20 C21 1.386(7) . ?
C20 H20 0.9500 . ?
C21 C22 1.377(7) . ?
C21 H21 0.9500 . ?
C22 N4 1.339(5) . ?
C22 H22 0.9500 . ?
C23 C24 1.507(7) . ?
C23 Sn1 2.133(5) . ?
C23 H23A 0.9900 . ?
C23 H23B 0.9900 . ?
C24 C25 1.510(8) . ?
C24 H24A 0.9900 . ?
C24 H24B 0.9900 . ?
C25 C26 1.427(10) . ?
C25 C26S 1.491(14) . ?
C25 H25A 0.9900 . ?
C25 H25B 0.9896 . ?
C25 H25C 0.9900 . ?
C25 H25D 0.9900 . ?
C26S H26D 0.9800 . ?
C26S H26E 0.9800 . ?
C26S H26F 0.9800 . ?
C26 H26A 0.9800 . ?
C26 H26B 0.9800 . ?
C26 H26C 0.9800 . ?
C27 C28 1.513(6) . ?
C27 Sn1 2.129(4) . ?
C27 H27A 0.9900 . ?
C27 H27B 0.9900 . ?
C28 C29 1.520(6) . ?
C28 H28A 0.9900 . ?
C28 H28B 0.9900 . ?
C29 C30 1.522(7) . ?
C29 H29A 0.9900 . ?
C29 H29B 0.9900 . ?
C30 H30A 0.9800 . ?
C30 H30B 0.9800 . ?
C30 H30C 0.9800 . ?
C31 O5 1.230(5) . ?
C31 O2 1.264(5) . ?
C31 C32 1.510(5) . ?
C32 C33 1.387(5) . ?
C32 C37 1.395(5) . ?
C33 C34 1.392(5) . ?
C33 H33 0.9500 . ?
C34 C35 1.385(5) . ?
C34 H34 0.9500 . ?
C35 C36 1.391(5) . ?
C35 C38 1.511(5) . ?
C36 C37 1.375(5) . ?
C36 H36 0.9500 . ?
C37 H37 0.9500 . ?
C38 N6 1.470(5) . ?
C38 N5 1.476(5) . ?
C38 H38 1.0000 . ?
C39 N6 1.466(5) . ?
C39 C40 1.522(6) . ?
C39 H39A 0.9900 . ?
C39 H39B 0.9900 . ?
C40 N5 1.473(5) . ?
C40 H40A 0.9900 . ?
C40 H40B 0.9900 . ?
C41 N5 1.464(5) . ?
C41 C42 1.506(6) . ?
C41 H41A 0.9900 . ?
C41 H41B 0.9900 . ?
C42 N7 1.334(6) . ?
C42 C43 1.356(7) . ?
C43 C44 1.388(7) . ?
C43 H43 0.9500 . ?
C44 C45 1.378(8) . ?
C44 H44 0.9500 . ?
C45 C46 1.326(8) . ?
C45 H45 0.9500 . ?
C46 N7 1.349(7) . ?
C46 H46 0.9500 . ?
C47 N6 1.460(5) . ?
C47 C48 1.499(6) . ?
C47 H47A 0.9900 . ?
C47 H47B 0.9900 . ?
C48 N8 1.351(6) . ?
C48 C49 1.374(7) . ?
C49 C50 1.391(7) . ?
C49 H49 0.9500 . ?
C50 C51 1.371(7) . ?
C50 H50 0.9500 . ?
C51 C52 1.351(8) . ?
C51 H51 0.9500 . ?
C52 N8 1.342(6) . ?
C52 H52 0.9500 . ?
C53 C54 1.502(6) . ?
C53 Sn2 2.138(4) . ?
C53 H53A 0.9900 . ?
C53 H53B 0.9900 . ?
C54 C55 1.523(6) . ?
C54 H54A 0.9900 . ?
C54 H54B 0.9900 . ?
C55 C56 1.519(7) . ?
C55 H55A 0.9900 . ?
C55 H55B 0.9900 . ?
C56 H56A 0.9800 . ?
C56 H56B 0.9800 . ?
C56 H56C 0.9800 . ?
C57 C58 1.517(6) . ?
C57 Sn2 2.120(4) . ?
C57 H57A 0.9900 . ?
C57 H57B 0.9900 . ?
C58 C59 1.528(6) . ?
C58 H58A 0.9900 . ?
C58 H58B 0.9900 . ?
C59 C60 1.520(7) . ?
C59 H59A 0.9900 . ?
C59 H59B 0.9900 . ?
C60 H60A 0.9800 . ?
C60 H60B 0.9800 . ?
C60 H60C 0.9800 . ?
O1 Sn1 2.204(2) . ?
O2 Sn1 2.238(3) . ?
O3 Sn1 2.034(3) . ?
O3 Sn2 2.038(3) . ?
O3 Sn2 2.155(2) 2_656 ?
O5 Sn2 2.229(3) . ?
Sn2 O3 2.155(2) 2_656 ?
Sn2 Sn2 3.2706(6) 2_656 ?

loop_
_geom_torsion_atom_site_label_1
_geom_torsion_atom_site_label_2
_geom_torsion_atom_site_label_3
_geom_torsion_atom_site_label_4
_geom_torsion
_geom_torsion_site_symmetry_1
_geom_torsion_site_symmetry_2
_geom_torsion_site_symmetry_3
_geom_torsion_site_symmetry_4
_geom_torsion_publ_flag
O4 C1 C2 C7 14.7(6) . . . . ?
O1 C1 C2 C7 -162.9(3) . . . . ?
O4 C1 C2 C3 -163.9(4) . . . . ?
O1 C1 C2 C3 18.5(5) . . . . ?
C7 C2 C3 C4 -1.7(6) . . . . ?
C1 C2 C3 C4 177.0(4) . . . . ?
C2 C3 C4 C5 1.7(6) . . . . ?
C3 C4 C5 C6 -0.2(6) . . . . ?
C3 C4 C5 C8 -173.8(3) . . . . ?
C4 C5 C6 C7 -1.2(6) . . . . ?
C8 C5 C6 C7 172.4(3) . . . . ?
C3 C2 C7 C6 0.3(6) . . . . ?
C1 C2 C7 C6 -178.4(3) . . . . ?
C5 C6 C7 C2 1.2(6) . . . . ?
C4 C5 C8 N2 -47.4(5) . . . . ?
C6 C5 C8 N2 139.1(4) . . . . ?
C4 C5 C8 N1 66.4(4) . . . . ?
C6 C5 C8 N1 -107.1(4) . . . . ?
N2 C9 C10 N1 -8.2(5) . . . . ?
N1 C11 C12 N3 -153.3(4) . . . . ?
N1 C11 C12 C13 26.2(6) . . . . ?
N3 C12 C13 C14 -2.3(7) . . . . ?
C11 C12 C13 C14 178.1(4) . . . . ?
C12 C13 C14 C15 0.7(7) . . . . ?
C13 C14 C15 C16 0.8(7) . . . . ?
C14 C15 C16 N3 -1.0(7) . . . . ?
N2 C17 C18 N4 163.1(3) . . . . ?
N2 C17 C18 C19 -17.7(5) . . . . ?
N4 C18 C19 C20 -1.2(7) . . . . ?
C17 C18 C19 C20 179.6(4) . . . . ?
C18 C19 C20 C21 0.4(8) . . . . ?
C19 C20 C21 C22 1.2(8) . . . . ?
C20 C21 C22 N4 -2.2(8) . . . . ?
Sn1 C23 C24 C25 178.7(5) . . . . ?
C23 C24 C25 C26 75.7(8) . . . . ?
C23 C24 C25 C26S 145.6(12) . . . . ?
Sn1 C27 C28 C29 179.0(3) . . . . ?
C27 C28 C29 C30 -178.0(4) . . . . ?
O5 C31 C32 C33 167.0(4) . . . . ?
O2 C31 C32 C33 -13.1(5) . . . . ?
O5 C31 C32 C37 -9.5(5) . . . . ?
O2 C31 C32 C37 170.4(3) . . . . ?
C37 C32 C33 C34 2.3(5) . . . . ?
C31 C32 C33 C34 -174.3(3) . . . . ?
C32 C33 C34 C35 -2.2(5) . . . . ?
C33 C34 C35 C36 0.8(5) . . . . ?
C33 C34 C35 C38 -178.4(3) . . . . ?
C34 C35 C36 C37 0.5(6) . . . . ?
C38 C35 C36 C37 179.7(3) . . . . ?
C35 C36 C37 C32 -0.4(6) . . . . ?
C33 C32 C37 C36 -1.0(5) . . . . ?
C31 C32 C37 C36 175.6(3) . . . . ?
C34 C35 C38 N6 -132.9(4) . . . . ?
C36 C35 C38 N6 47.8(5) . . . . ?
C34 C35 C38 N5 112.3(4) . . . . ?
C36 C35 C38 N5 -66.9(4) . . . . ?
N6 C39 C40 N5 -18.5(5) . . . . ?
N5 C41 C42 N7 135.6(4) . . . . ?
N5 C41 C42 C43 -48.0(6) . . . . ?
N7 C42 C43 C44 1.1(8) . . . . ?
C41 C42 C43 C44 -175.0(4) . . . . ?
C42 C43 C44 C45 0.1(8) . . . . ?
C43 C44 C45 C46 -1.4(8) . . . . ?
C44 C45 C46 N7 1.6(10) . . . . ?
N6 C47 C48 N8 -132.6(4) . . . . ?
N6 C47 C48 C49 45.9(6) . . . . ?
N8 C48 C49 C50 1.2(9) . . . . ?
C47 C48 C49 C50 -177.2(5) . . . . ?
C48 C49 C50 C51 -1.8(10) . . . . ?
C49 C50 C51 C52 1.1(10) . . . . ?
C50 C51 C52 N8 0.1(10) . . . . ?
Sn2 C53 C54 C55 -175.7(3) . . . . ?
C53 C54 C55 C56 -178.7(4) . . . . ?
Sn2 C57 C58 C59 169.8(3) . . . . ?
C57 C58 C59 C60 -179.3(4) . . . . ?
C12 C11 N1 C8 -176.4(3) . . . . ?
C12 C11 N1 C10 66.6(5) . . . . ?
N2 C8 N1 C11 -169.5(3) . . . . ?
C5 C8 N1 C11 69.3(4) . . . . ?
N2 C8 N1 C10 -46.2(4) . . . . ?
C5 C8 N1 C10 -167.4(3) . . . . ?
C9 C10 N1 C11 155.4(4) . . . . ?
C9 C10 N1 C8 33.4(4) . . . . ?
C18 C17 N2 C8 165.9(3) . . . . ?
C18 C17 N2 C9 -73.6(4) . . . . ?
N1 C8 N2 C17 166.2(3) . . . . ?
C5 C8 N2 C17 -74.2(4) . . . . ?
N1 C8 N2 C9 40.9(4) . . . . ?
C5 C8 N2 C9 160.6(3) . . . . ?
C10 C9 N2 C17 -146.1(4) . . . . ?
C10 C9 N2 C8 -20.2(5) . . . . ?
C13 C12 N3 C16 2.2(6) . . . . ?
C11 C12 N3 C16 -178.2(4) . . . . ?
C15 C16 N3 C12 -0.5(7) . . . . ?
C21 C22 N4 C18 1.4(7) . . . . ?
C19 C18 N4 C22 0.3(6) . . . . ?
C17 C18 N4 C22 179.5(4) . . . . ?
C42 C41 N5 C40 -62.9(5) . . . . ?
C42 C41 N5 C38 178.9(3) . . . . ?
C39 C40 N5 C41 -129.0(4) . . . . ?
C39 C40 N5 C38 -9.2(5) . . . . ?
N6 C38 N5 C41 156.7(3) . . . . ?
C35 C38 N5 C41 -82.2(4) . . . . ?
N6 C38 N5 C40 33.4(4) . . . . ?
C35 C38 N5 C40 154.5(4) . . . . ?
C48 C47 N6 C39 64.1(5) . . . . ?
C48 C47 N6 C38 177.6(3) . . . . ?
C40 C39 N6 C47 157.8(4) . . . . ?
C40 C39 N6 C38 39.1(4) . . . . ?
N5 C38 N6 C47 -164.6(3) . . . . ?
C35 C38 N6 C47 75.8(4) . . . . ?
N5 C38 N6 C39 -45.0(4) . . . . ?
C35 C38 N6 C39 -164.6(3) . . . . ?
C43 C42 N7 C46 -1.0(8) . . . . ?
C41 C42 N7 C46 175.4(5) . . . . ?
C45 C46 N7 C42 -0.4(9) . . . . ?
C51 C52 N8 C48 -0.7(9) . . . . ?
C49 C48 N8 C52 0.0(8) . . . . ?
C47 C48 N8 C52 178.6(5) . . . . ?
O4 C1 O1 Sn1 -5.8(5) . . . . ?
C2 C1 O1 Sn1 171.7(2) . . . . ?
O5 C31 O2 Sn1 4.8(7) . . . . ?
C32 C31 O2 Sn1 -175.0(3) . . . . ?
O2 C31 O5 Sn2 21.1(6) . . . . ?
C32 C31 O5 Sn2 -159.0(3) . . . . ?
Sn2 O3 Sn1 C27 -89.0(2) . . . . ?
Sn2 O3 Sn1 C27 97.42(17) 2_656 . . . ?
Sn2 O3 Sn1 C23 85.9(2) . . . . ?
Sn2 O3 Sn1 C23 -87.68(18) 2_656 . . . ?
Sn2 O3 Sn1 O1 179.1(2) . . . . ?
Sn2 O3 Sn1 O1 5.59(13) 2_656 . . . ?
Sn2 O3 Sn1 O2 2.9(2) . . . . ?
Sn2 O3 Sn1 O2 -170.62(15) 2_656 . . . ?
C28 C27 Sn1 O3 80.6(4) . . . . ?
C28 C27 Sn1 C23 -92.5(4) . . . . ?
C28 C27 Sn1 O1 161.1(3) . . . . ?
C28 C27 Sn1 O2 -8.3(3) . . . . ?
C24 C23 Sn1 O3 109.6(4) . . . . ?
C24 C23 Sn1 C27 -77.2(5) . . . . ?
C24 C23 Sn1 O1 28.7(4) . . . . ?
C24 C23 Sn1 O2 -164.8(4) . . . . ?
C1 O1 Sn1 O3 176.6(3) . . . . ?
C1 O1 Sn1 C27 65.3(3) . . . . ?
C1 O1 Sn1 C23 -72.8(3) . . . . ?
C1 O1 Sn1 O2 -166.9(4) . . . . ?
C31 O2 Sn1 O3 -15.0(4) . . . . ?
C31 O2 Sn1 C27 96.9(4) . . . . ?
C31 O2 Sn1 C23 -126.8(4) . . . . ?
C31 O2 Sn1 O1 -31.2(7) . . . . ?
Sn1 O3 Sn2 C57 94.1(2) . . . . ?
Sn2 O3 Sn2 C57 -91.68(15) 2_656 . . . ?
Sn1 O3 Sn2 C53 -82.5(2) . . . . ?
Sn2 O3 Sn2 C53 91.67(15) 2_656 . . . ?
Sn1 O3 Sn2 O3 -174.2(3) . . . 2_656 ?
Sn2 O3 Sn2 O3 0.0 2_656 . . 2_656 ?
Sn1 O3 Sn2 O5 7.8(2) . . . . ?
Sn2 O3 Sn2 O5 -178.00(12) 2_656 . . . ?
Sn1 O3 Sn2 Sn2 -174.2(3) . . . 2_656 ?
C58 C57 Sn2 O3 -30.6(3) . . . . ?
C58 C57 Sn2 C53 143.7(3) . . . . ?
C58 C57 Sn2 O3 -109.1(3) . . . 2_656 ?
C58 C57 Sn2 O5 58.8(3) . . . . ?
C58 C57 Sn2 Sn2 -72.2(3) . . . 2_656 ?
C54 C53 Sn2 O3 24.9(4) . . . . ?
C54 C53 Sn2 C57 -149.4(3) . . . . ?
C54 C53 Sn2 O3 103.4(3) . . . 2_656 ?
C54 C53 Sn2 O5 -65.7(3) . . . . ?
C54 C53 Sn2 Sn2 66.4(3) . . . 2_656 ?
C31 O5 Sn2 O3 -23.9(4) . . . . ?
C31 O5 Sn2 C57 -131.2(4) . . . . ?
C31 O5 Sn2 C53 83.0(4) . . . . ?
C31 O5 Sn2 O3 -33.3(8) . . . 2_656 ?
C31 O5 Sn2 Sn2 -25.6(4) . . . 2_656 ?

loop_
_platon_squeeze_void_nr
_platon_squeeze_void_average_x
_platon_squeeze_void_average_y
_platon_squeeze_void_average_z
_platon_squeeze_void_volume
_platon_squeeze_void_count_electrons
1 0.000 0.500 0.500 249.5 3.4
2 0.500 0.500 0.500 52.9 0.5
